data_4003868
loop_
_publ_author_name
'Fateev, Sergey A.'
'Petrov, Andrey A.'
'Marchenko, Ekaterina I.'
'Zubavichus, Yan V.'
'Khrustalev, Victor N.'
'Petrov, Andrey V.'
'Aksenov, Sergey M.'
'Goodilin, Eugene A.'
'Tarasov, Alexey B.'

_publ_section_title
;
 FA2PbBr4: Synthesis, Structure, and Unusual Optical Properties of Two
 Polymorphs of Formamidinium-Based Layered (110) Hybrid Perovskite
;
_journal_name_full 'Chemistry of Materials'
_journal_paper_doi 10.1021/acs.chemmater.1c00382
_journal_year 2021
_chemical_formula_moiety 'Br8 Pb2, 4(C H5 N2)'
_chemical_formula_sum 'C4 H20 Br8 N8 Pb2'
_chemical_formula_weight 1233.88
_space_group_crystal_system triclinic
_space_group_IT_number 2
_space_group_name_Hall '-P 1'
_space_group_name_H-M_alt 'P -1'
_atom_sites_solution_hydrogens geom
_atom_sites_solution_primary difmap
_atom_sites_solution_secondary difmap
_audit_creation_method SHELXL-2013
_cell_angle_alpha 65.92(3)
_cell_angle_beta 73.01(3)
_cell_angle_gamma 83.76(3)
_cell_formula_units_Z 2
_cell_length_a 8.5642(17)
_cell_length_b 11.884(2)
_cell_length_c 14.312(3)
_cell_measurement_reflns_used 500
_cell_measurement_temperature 100(2)
_cell_measurement_theta_max 30.2
_cell_measurement_theta_min 3.2
_cell_volume 1271.7(6)
_computing_cell_refinement 'iMosflm (Battye et al., 2011)'
_computing_data_collection 'Marccd (Doyle, 2011)'
_computing_data_reduction iMosflm
_computing_molecular_graphics 'SHELXTL (Sheldrick, 2015)'
_computing_publication_material SHELXTL
_computing_structure_refinement 'SHELXL (Sheldrick, 2015)'
_computing_structure_solution 'SHELXT (Sheldrick, 2015)'
_diffrn_ambient_temperature 100(2)
_diffrn_measured_fraction_theta_full 1.022
_diffrn_measured_fraction_theta_max 1.021
_diffrn_measurement_device_type 'Rayonix SX165 CCD'
_diffrn_measurement_method '/f scan'
_diffrn_radiation_type synchrotron
_diffrn_radiation_wavelength 0.80246
_diffrn_reflns_av_R_equivalents 0.1179
_diffrn_reflns_av_unetI/netI 0.1277
_diffrn_reflns_Laue_measured_fraction_full 1.022
_diffrn_reflns_Laue_measured_fraction_max 1.021
_diffrn_reflns_limit_h_max 10
_diffrn_reflns_limit_h_min -10
_diffrn_reflns_limit_k_max 15
_diffrn_reflns_limit_k_min -15
_diffrn_reflns_limit_l_max 18
_diffrn_reflns_limit_l_min -18
_diffrn_reflns_number 23009
_diffrn_reflns_point_group_measured_fraction_full 1.022
_diffrn_reflns_point_group_measured_fraction_max 1.021
_diffrn_reflns_theta_full 28.782
_diffrn_reflns_theta_max 30.872
_diffrn_reflns_theta_min 3.162
_exptl_absorpt_coefficient_mu 32.519
_exptl_absorpt_correction_T_max 0.060
_exptl_absorpt_correction_T_min 0.060
_exptl_absorpt_correction_type multi-scan
_exptl_absorpt_process_details 'Scala (Evans, 2006)'
_exptl_crystal_colour black
_exptl_crystal_density_diffrn 3.222
_exptl_crystal_description prism
_exptl_crystal_F_000 1088
_exptl_crystal_size_max 0.10
_exptl_crystal_size_mid 0.10
_exptl_crystal_size_min 0.10
_refine_diff_density_max 6.464
_refine_diff_density_min -4.798
_refine_diff_density_rms 0.649
_refine_ls_extinction_coef 0.0022(2)
_refine_ls_extinction_expression Fc^*^=kFc[1+0.001xFc^2^\l^3^/sin(2\q)]^-1/4^
_refine_ls_extinction_method SHELXL
_refine_ls_goodness_of_fit_ref 1.065
_refine_ls_hydrogen_treatment constr
_refine_ls_matrix_type full
_refine_ls_number_parameters 159
_refine_ls_number_reflns 5242
_refine_ls_number_restraints 0
_refine_ls_restrained_S_all 1.065
_refine_ls_R_factor_all 0.1188
_refine_ls_R_factor_gt 0.1115
_refine_ls_shift/su_max 0.000
_refine_ls_shift/su_mean 0.000
_refine_ls_structure_factor_coef Fsqd
_refine_ls_weighting_details 'w=1/[\s^2^(Fo^2^)+(0.01P)^2^+200P] where P=(Fo^2^+2Fc^2^)/3'
_refine_ls_weighting_scheme calc
_refine_ls_wR_factor_gt 0.2395
_refine_ls_wR_factor_ref 0.2434
_reflns_Friedel_coverage 0.000
_reflns_number_gt 4435
_reflns_number_total 5242
_reflns_threshold_expression 'I > 2\s(I)'
_cod_data_source_file cm1c00382_si_004.cif
_cod_data_source_block FAPbBr
_cod_database_code 4003868
_shelx_space_group_comment
;
The symmetry employed for this shelxl refinement is uniquely defined
by the following loop, which should always be used as a source of
symmetry information in preference to the above space-group names.
They are only intended as comments.
;
_shelx_estimated_absorpt_t_min 0.138
_shelx_estimated_absorpt_t_max 0.138
_shelxl_version_number 2013-4

loop_
_space_group_symop_operation_xyz
'x, y, z'
'-x, -y, -z'

loop_
_atom_site_label
_atom_site_type_symbol
_atom_site_fract_x
_atom_site_fract_y
_atom_site_fract_z
_atom_site_U_iso_or_equiv
_atom_site_adp_type
_atom_site_occupancy
_atom_site_site_symmetry_order
_atom_site_calc_flag
_atom_site_refinement_flags_posn
_atom_site_refinement_flags_adp
_atom_site_refinement_flags_occupancy
_atom_site_disorder_assembly
_atom_site_disorder_group
Pb1 Pb 0.67785(11) 0.69574(8) 0.15803(8) 0.0179(3) Uani 1 1 d . . . . .
Pb2 Pb 0.33971(11) 0.81752(8) -0.18309(8) 0.0174(3) Uani 1 1 d . . . . .
Br1 Br 1.0108(3) 0.7608(2) -0.0105(2) 0.0236(5) Uani 1 1 d . . . . .
Br2 Br 0.7128(3) 0.9206(2) 0.2012(2) 0.0234(5) Uani 1 1 d . . . . .
Br3 Br 0.3608(3) 0.6575(2) 0.3141(2) 0.0229(5) Uani 1 1 d . . . . .
Br4 Br 0.6483(3) 0.4488(2) 0.1563(2) 0.0232(5) Uani 1 1 d . . . . .
Br5 Br 0.8563(3) 0.5654(2) 0.3249(2) 0.0242(5) Uani 1 1 d . . . . .
Br6 Br 0.5024(3) 0.7868(2) -0.0098(2) 0.0234(5) Uani 1 1 d . . . . .
Br7 Br 0.6543(3) 0.8708(2) -0.3443(2) 0.0236(5) Uani 1 1 d . . . . .
Br8 Br 0.1637(3) 0.8826(2) -0.3434(2) 0.0236(5) Uani 1 1 d . . . . .
N1 N 0.757(3) 0.489(2) 0.8279(19) 0.030(2) Uani 1 1 d . . . . .
H1A H 0.8388 0.4478 0.8038 0.036 Uiso 1 1 calc R U . . .
H1B H 0.6575 0.4774 0.8285 0.036 Uiso 1 1 calc R U . . .
N2 N 0.933(3) 0.588(2) 0.8623(19) 0.030(2) Uani 1 1 d . . . . .
H2A H 1.0172 0.5485 0.8388 0.036 Uiso 1 1 calc R U . . .
H2B H 0.9463 0.6429 0.8864 0.036 Uiso 1 1 calc R U . . .
C1 C 0.784(3) 0.566(2) 0.861(2) 0.030(2) Uani 1 1 d . . . . .
H1 H 0.6943 0.6102 0.8870 0.036 Uiso 1 1 calc R U . . .
N3 N 0.825(3) -0.011(2) 0.7849(19) 0.030(2) Uani 1 1 d . . . . .
H3A H 0.9307 -0.0239 0.7723 0.036 Uiso 1 1 calc R U . . .
H3B H 0.7667 -0.0383 0.7564 0.036 Uiso 1 1 calc R U . . .
N4 N 0.847(3) 0.088(2) 0.8895(19) 0.030(2) Uani 1 1 d . . . . .
H4A H 0.9530 0.0758 0.8768 0.036 Uiso 1 1 calc R U . . .
H4B H 0.7996 0.1279 0.9306 0.036 Uiso 1 1 calc R U . . .
C2 C 0.755(3) 0.046(2) 0.845(2) 0.030(2) Uani 1 1 d . . . . .
H2 H 0.6406 0.0597 0.8583 0.036 Uiso 1 1 calc R U . . .
N5 N 0.549(3) 0.1806(18) 0.5394(18) 0.027(5) Uani 1 1 d . . . . .
H5A H 0.5053 0.1709 0.6060 0.033 Uiso 1 1 calc R U . . .
H5B H 0.6055 0.1206 0.5246 0.033 Uiso 1 1 calc R U . . .
N6 N 0.448(3) 0.379(2) 0.4766(18) 0.027(5) Uani 1 1 d . . . . .
H6A H 0.4022 0.3728 0.5421 0.033 Uiso 1 1 calc R U . . .
H6B H 0.4384 0.4467 0.4224 0.033 Uiso 1 1 calc R U . . .
C3 C 0.530(3) 0.287(2) 0.460(2) 0.026(5) Uani 1 1 d . . . . .
H3 H 0.5781 0.2953 0.3888 0.031 Uiso 1 1 calc R U . . .
N7 N -0.001(3) 0.282(2) 0.4448(19) 0.032(3) Uani 1 1 d . . . . .
H7A H 0.0301 0.2202 0.4247 0.038 Uiso 1 1 calc R U . . .
H7B H -0.0557 0.3433 0.4089 0.038 Uiso 1 1 calc R U . . .
N8 N 0.112(3) 0.197(2) 0.5839(19) 0.032(3) Uani 1 1 d . . . . .
H8A H 0.1462 0.1324 0.5679 0.038 Uiso 1 1 calc R U . . .
H8B H 0.1310 0.2020 0.6390 0.038 Uiso 1 1 calc R U . . .
C4 C 0.033(3) 0.282(2) 0.527(2) 0.032(3) Uani 1 1 d . . . . .
H4 H -0.0027 0.3499 0.5465 0.038 Uiso 1 1 calc R U . . .

loop_
_atom_site_aniso_label
_atom_site_aniso_U_11
_atom_site_aniso_U_22
_atom_site_aniso_U_33
_atom_site_aniso_U_23
_atom_site_aniso_U_13
_atom_site_aniso_U_12
Pb1 0.0148(5) 0.0137(4) 0.0331(5) -0.0146(4) -0.0100(4) -0.0004(3)
Pb2 0.0143(5) 0.0128(4) 0.0333(5) -0.0143(4) -0.0102(4) -0.0004(3)
Br1 0.0160(11) 0.0243(11) 0.0376(13) -0.0191(10) -0.0055(9) -0.0046(9)
Br2 0.0264(12) 0.0133(10) 0.0402(13) -0.0180(9) -0.0125(10) 0.0014(9)
Br3 0.0185(11) 0.0210(11) 0.0352(13) -0.0156(10) -0.0092(9) 0.0007(9)
Br4 0.0194(11) 0.0145(10) 0.0462(14) -0.0194(10) -0.0128(10) -0.0002(9)
Br5 0.0225(12) 0.0228(11) 0.0379(13) -0.0181(10) -0.0163(10) 0.0058(9)
Br6 0.0197(11) 0.0241(11) 0.0342(13) -0.0138(10) -0.0150(9) -0.0003(9)
Br7 0.0177(11) 0.0235(11) 0.0361(13) -0.0176(10) -0.0076(9) -0.0020(9)
Br8 0.0194(11) 0.0258(12) 0.0379(13) -0.0211(10) -0.0146(10) 0.0042(9)
N1 0.020(4) 0.026(5) 0.056(6) -0.022(4) -0.022(4) 0.000(4)
N2 0.020(4) 0.026(5) 0.056(6) -0.022(4) -0.022(4) 0.000(4)
C1 0.020(4) 0.026(5) 0.056(6) -0.022(4) -0.022(4) 0.000(4)
N3 0.020(4) 0.026(5) 0.056(6) -0.022(4) -0.022(4) 0.000(4)
N4 0.020(4) 0.026(5) 0.056(6) -0.022(4) -0.022(4) 0.000(4)
C2 0.020(4) 0.026(5) 0.056(6) -0.022(4) -0.022(4) 0.000(4)
N5 0.036(12) 0.010(8) 0.037(12) -0.007(8) -0.016(10) 0.000(8)
N6 0.025(11) 0.028(11) 0.036(12) -0.019(9) -0.006(9) -0.009(9)
C3 0.022(12) 0.026(12) 0.038(14) -0.012(10) -0.018(10) -0.005(10)
N7 0.032(8) 0.027(6) 0.046(8) -0.021(6) -0.017(6) 0.009(6)
N8 0.032(8) 0.027(6) 0.046(8) -0.021(6) -0.017(6) 0.009(6)
C4 0.032(8) 0.027(6) 0.046(8) -0.021(6) -0.017(6) 0.009(6)

loop_
_atom_type_symbol
_atom_type_description
_atom_type_scat_dispersion_real
_atom_type_scat_dispersion_imag
_atom_type_scat_source
C C 0.0050 0.0020 'International Tables Vol C Tables 4.2.6.8 and 6.1.1.4'
H H 0.0000 0.0000 'International Tables Vol C Tables 4.2.6.8 and 6.1.1.4'
N N 0.0090 0.0040 'International Tables Vol C Tables 4.2.6.8 and 6.1.1.4'
Br Br -0.9621 2.9511 'International Tables Vol C Tables 4.2.6.8 and 6.1.1.4'
Pb Pb -7.4040 10.6371 'International Tables Vol C Tables 4.2.6.8 and 6.1.1.4'

loop_
_geom_angle_atom_site_label_1
_geom_angle_atom_site_label_2
_geom_angle_atom_site_label_3
_geom_angle
_geom_angle_site_symmetry_1
_geom_angle_site_symmetry_3
_geom_angle_publ_flag
Br3 Pb1 Br6 87.80(8) . . ?
Br3 Pb1 Br4 89.81(8) . . ?
Br6 Pb1 Br4 85.05(8) . . ?
Br3 Pb1 Br5 93.15(8) . . ?
Br6 Pb1 Br5 171.00(7) . . ?
Br4 Pb1 Br5 86.01(7) . . ?
Br3 Pb1 Br2 86.26(8) . . ?
Br6 Pb1 Br2 104.55(8) . . ?
Br4 Pb1 Br2 169.46(8) . . ?
Br5 Pb1 Br2 84.45(7) . . ?
Br3 Pb1 Br1 174.86(7) . . ?
Br6 Pb1 Br1 91.32(8) . . ?
Br4 Pb1 Br1 95.16(8) . . ?
Br5 Pb1 Br1 88.52(8) . . ?
Br2 Pb1 Br1 89.06(7) . . ?
Br8 Pb2 Br7 91.78(8) . . ?
Br8 Pb2 Br2 86.40(8) . 2_675 ?
Br7 Pb2 Br2 94.31(8) . 2_675 ?
Br8 Pb2 Br4 90.69(8) . 2_665 ?
Br7 Pb2 Br4 91.42(8) . 2_665 ?
Br2 Pb2 Br4 173.64(7) 2_675 2_665 ?
Br8 Pb2 Br6 170.81(8) . . ?
Br7 Pb2 Br6 91.37(7) . . ?
Br2 Pb2 Br6 84.77(8) 2_675 . ?
Br4 Pb2 Br6 97.85(8) 2_665 . ?
Br8 Pb2 Br1 89.09(7) . 1_455 ?
Br7 Pb2 Br1 179.12(7) . 1_455 ?
Br2 Pb2 Br1 85.62(8) 2_675 1_455 ?
Br4 Pb2 Br1 88.68(8) 2_665 1_455 ?
Br6 Pb2 Br1 87.74(7) . 1_455 ?
Pb2 Br1 Pb1 177.29(8) 1_655 . ?
Pb2 Br2 Pb1 156.48(10) 2_675 . ?
Pb1 Br4 Pb2 168.95(10) . 2_665 ?
Pb1 Br6 Pb2 165.90(10) . . ?
C1 N1 H1A 120.0 . . ?
C1 N1 H1B 120.0 . . ?
H1A N1 H1B 120.0 . . ?
C1 N2 H2A 120.0 . . ?
C1 N2 H2B 120.0 . . ?
H2A N2 H2B 120.0 . . ?
N1 C1 N2 123(3) . . ?
N1 C1 H1 118.7 . . ?
N2 C1 H1 118.7 . . ?
C2 N3 H3A 120.0 . . ?
C2 N3 H3B 120.0 . . ?
H3A N3 H3B 120.0 . . ?
C2 N4 H4A 120.0 . . ?
C2 N4 H4B 120.0 . . ?
H4A N4 H4B 120.0 . . ?
N3 C2 N4 120(2) . . ?
N3 C2 H2 120.1 . . ?
N4 C2 H2 120.1 . . ?
C3 N5 H5A 120.0 . . ?
C3 N5 H5B 120.0 . . ?
H5A N5 H5B 120.0 . . ?
C3 N6 H6A 120.0 . . ?
C3 N6 H6B 120.0 . . ?
H6A N6 H6B 120.0 . . ?
N6 C3 N5 123(3) . . ?
N6 C3 H3 118.5 . . ?
N5 C3 H3 118.5 . . ?
C4 N7 H7A 120.0 . . ?
C4 N7 H7B 120.0 . . ?
H7A N7 H7B 120.0 . . ?
C4 N8 H8A 120.0 . . ?
C4 N8 H8B 120.0 . . ?
H8A N8 H8B 120.0 . . ?
N8 C4 N7 124(3) . . ?
N8 C4 H4 117.8 . . ?
N7 C4 H4 117.8 . . ?

loop_
_geom_bond_atom_site_label_1
_geom_bond_atom_site_label_2
_geom_bond_distance
_geom_bond_site_symmetry_2
_geom_bond_publ_flag
Pb1 Br3 2.910(3) . ?
Pb1 Br6 2.972(3) . ?
Pb1 Br4 2.983(2) . ?
Pb1 Br5 3.006(3) . ?
Pb1 Br2 3.040(2) . ?
Pb1 Br1 3.080(3) . ?
Pb2 Br8 2.908(3) . ?
Pb2 Br7 2.921(3) . ?
Pb2 Br2 3.010(2) 2_675 ?
Pb2 Br4 3.023(2) 2_665 ?
Pb2 Br6 3.065(3) . ?
Pb2 Br1 3.079(3) 1_455 ?
Br1 Pb2 3.079(3) 1_655 ?
Br2 Pb2 3.010(2) 2_675 ?
Br4 Pb2 3.023(2) 2_665 ?
N1 C1 1.25(3) . ?
N1 H1A 0.8800 . ?
N1 H1B 0.8800 . ?
N2 C1 1.33(3) . ?
N2 H2A 0.8800 . ?
N2 H2B 0.8800 . ?
C1 H1 0.9500 . ?
N3 C2 1.28(4) . ?
N3 H3A 0.8800 . ?
N3 H3B 0.8800 . ?
N4 C2 1.39(3) . ?
N4 H4A 0.8800 . ?
N4 H4B 0.8800 . ?
C2 H2 0.9500 . ?
N5 C3 1.34(3) . ?
N5 H5A 0.8800 . ?
N5 H5B 0.8800 . ?
N6 C3 1.30(3) . ?
N6 H6A 0.8800 . ?
N6 H6B 0.8800 . ?
C3 H3 0.9500 . ?
N7 C4 1.29(4) . ?
N7 H7A 0.8800 . ?
N7 H7B 0.8800 . ?
N8 C4 1.28(4) . ?
N8 H8A 0.8800 . ?
N8 H8B 0.8800 . ?
C4 H4 0.9500 . ?

loop_
_geom_hbond_atom_site_label_D
_geom_hbond_atom_site_label_H
_geom_hbond_atom_site_label_A
_geom_hbond_distance_DH
_geom_hbond_distance_HA
_geom_hbond_distance_DA
_geom_hbond_angle_DHA
_geom_hbond_site_symmetry_A
N1 H1A Br5 0.88 2.75 3.55(2) 151.9 2_766
N1 H1B Br4 0.88 2.64 3.43(2) 149.5 2_666
N2 H2A Br4 0.88 2.89 3.51(2) 129.2 2_766
N2 H2A Br5 0.88 3.05 3.77(2) 141.1 2_766
N2 H2B Br1 0.88 2.60 3.47(2) 166.9 1_556
N3 H3A Br8 0.88 2.66 3.37(2) 139.2 1_646
N3 H3B Br7 0.88 2.55 3.41(2) 168.5 1_546
N4 H4A Br2 0.88 2.75 3.61(2) 168.0 2_766
N4 H4B Br6 0.88 2.77 3.50(2) 141.2 2_666
N5 H5A Br2 0.88 2.70 3.51(2) 155.0 2_666
N5 H5B Br7 0.88 2.86 3.51(2) 132.1 1_546
N5 H5B Br8 0.88 2.78 3.43(2) 132.3 2_665
N6 H6A Br5 0.88 2.72 3.49(2) 146.3 2_666
N6 H6B Br3 0.88 2.49 3.34(2) 162.3 .
N7 H7A Br7 0.88 2.89 3.56(2) 133.6 2_665
N7 H7B Br5 0.88 2.55 3.38(2) 157.4 1_455
N8 H8A Br8 0.88 2.72 3.46(2) 142.2 1_546
N8 H8B Br2 0.88 2.79 3.52(2) 141.6 2_666
